data_7034795
loop_
_publ_author_name
'Liu, Jian-Jun'
'Guan, Ying-Fang'
'Chen, Yong'
'Lin, Mei-Jin'
'Huang, Chang-Cang'
'Dai, Wen-Xin'

_publ_section_title
;
 Mixed-metal metallocavitands: a new approach to tune their electrostatic
 potentials for controllable selectivity towards substituted benzene
 derivatives.
;
_journal_issue 20
_journal_name_full 'Dalton transactions (Cambridge, England : 2003)'
_journal_page_first 9370
_journal_page_last 9374
_journal_paper_doi 10.1039/c5dt01147g
_journal_volume 44
_journal_year 2015
_chemical_formula_moiety 'C128 H96 Cl8 Cu2 N24 O24 S8 Zn6, 16(C4 H9 N O)'
_chemical_formula_sum 'C192 H240 Cl8 Cu2 N40 O40 S8 Zn6'
_chemical_formula_weight 4807.62
_chemical_name_systematic
; 
 ? 
;
_space_group_IT_number 2
_symmetry_cell_setting triclinic
_symmetry_space_group_name_Hall '-P 1'
_symmetry_space_group_name_H-M 'P -1'
_atom_sites_solution_hydrogens geom
_atom_sites_solution_primary direct
_atom_sites_solution_secondary difmap
_audit_creation_method SHELXL-97
_audit_update_record
;
2014-08-29 deposited with the CCDC.
2015-04-22 downloaded from the CCDC.
;
_cell_angle_alpha 96.26(3)
_cell_angle_beta 101.21(3)
_cell_angle_gamma 90.80(3)
_cell_formula_units_Z 2
_cell_length_a 18.813(4)
_cell_length_b 18.842(4)
_cell_length_c 31.129(6)
_cell_measurement_temperature 113(2)
_cell_volume 10752(4)
_computing_cell_refinement 'CrystalClear (Rigaku Inc., 2007)'
_computing_data_collection 'CrystalClear (Rigaku Inc., 2007)'
_computing_data_reduction 'CrystalClear (Rigaku Inc., 2007)'
_computing_molecular_graphics 'ORTEX (P.McArdle, 1995)'
_computing_publication_material 'SHELXL-97/2 (Sheldrick,1997)'
_computing_structure_refinement 'SHELXL-97 (Sheldrick, 1997)'
_computing_structure_solution 'SHELXS-97 (Sheldrick, 1990)'
_diffrn_ambient_temperature 113(2)
_diffrn_measured_fraction_theta_full 0.961
_diffrn_measured_fraction_theta_max 0.961
_diffrn_radiation_monochromator graphite
_diffrn_radiation_source 'fine-focus sealed tube'
_diffrn_radiation_type MoK\a
_diffrn_radiation_wavelength 0.71073
_diffrn_reflns_av_R_equivalents 0.0857
_diffrn_reflns_av_sigmaI/netI 0.1412
_diffrn_reflns_limit_h_max 23
_diffrn_reflns_limit_h_min -24
_diffrn_reflns_limit_k_max 24
_diffrn_reflns_limit_k_min -24
_diffrn_reflns_limit_l_max 40
_diffrn_reflns_limit_l_min -40
_diffrn_reflns_number 90552
_diffrn_reflns_theta_full 27.46
_diffrn_reflns_theta_max 27.46
_diffrn_reflns_theta_min 3.01
_exptl_absorpt_coefficient_mu 1.109
_exptl_absorpt_correction_T_max 0.9470
_exptl_absorpt_correction_T_min 0.8142
_exptl_absorpt_correction_type numerical
_exptl_absorpt_process_details 'CrystalClear (Rigaku Inc., 2007)'
_exptl_crystal_colour black
_exptl_crystal_density_diffrn 1.485
_exptl_crystal_density_method 'not measured'
_exptl_crystal_description plate
_exptl_crystal_F_000 4988
_exptl_crystal_size_max 0.42
_exptl_crystal_size_mid 0.30
_exptl_crystal_size_min 0.07
_platon_squeeze_details
;
SQUEEZE removed about 16 disordered DMA molecules per formula unit. 
This value calculated based upon volume/count_electrons analysis.
;
_refine_diff_density_max 0.934
_refine_diff_density_min -0.747
_refine_diff_density_rms 0.136
_refine_ls_extinction_method none
_refine_ls_goodness_of_fit_ref 1.007
_refine_ls_hydrogen_treatment constr
_refine_ls_matrix_type full
_refine_ls_number_parameters 1801
_refine_ls_number_reflns 47278
_refine_ls_number_restraints 0
_refine_ls_restrained_S_all 1.007
_refine_ls_R_factor_all 0.1274
_refine_ls_R_factor_gt 0.0890
_refine_ls_shift/su_max 0.001
_refine_ls_shift/su_mean 0.000
_refine_ls_structure_factor_coef Fsqd
_refine_ls_weighting_details 'calc w=1/[\s^2^(Fo^2^)+(0.1276P)^2^+0.0000P] where P=(Fo^2^+2Fc^2^)/3'
_refine_ls_weighting_scheme calc
_refine_ls_wR_factor_gt 0.2375
_refine_ls_wR_factor_ref 0.2612
_reflns_number_gt 28998
_reflns_number_total 47278
_reflns_threshold_expression >2sigma(I)
_cod_data_source_file c5dt01147g2.cif
_cod_data_source_block 25%Cu
_cod_depositor_comments
;
The following automatic conversions were performed:

'_exptl_absorpt_correction_type' value 'Numerical' changed to
'numerical' according to
/usr/data/users/saulius/crontab/automatic-downloads/rss-feeds/RSC/lib/dictionaries/cif_core.dic
dictionary named 'cif_core.dic' version 2.4.2 from 2011-04-26.

Automatic conversion script
Id: cif_fix_values 3271 2015-04-21 07:52:19Z andrius 

 Adding full bibliography for 7034794--7034797.cif.
;
_cod_original_cell_volume 10753(4)
_cod_original_sg_symbol_H-M P-1
_cod_database_code 7034795

loop_
_symmetry_equiv_pos_as_xyz
'x, y, z'
'-x, -y, -z'

loop_
_atom_site_label
_atom_site_type_symbol
_atom_site_fract_x
_atom_site_fract_y
_atom_site_fract_z
_atom_site_U_iso_or_equiv
_atom_site_adp_type
_atom_site_occupancy
_atom_site_symmetry_multiplicity
_atom_site_calc_flag
_atom_site_refinement_flags
Zn1 Zn 0.55280(4) -0.39243(4) 0.26142(2) 0.02651(16) Uani 1 1 d .
Zn2 Zn 0.42051(4) -0.17922(4) 0.25711(2) 0.02544(16) Uani 1 1 d .
Zn3 Zn 0.53947(4) 0.04220(4) 0.25234(2) 0.02383(15) Uani 1 1 d .
Zn4 Zn 0.76923(4) 0.14803(4) 0.25022(2) 0.02618(16) Uani 1 1 d .
Zn5 Zn 0.99428(4) 0.03439(4) 0.24952(2) 0.02415(15) Uani 1 1 d .
Zn6 Zn 1.12854(4) -0.17822(4) 0.24974(2) 0.02513(16) Uani 1 1 d .
Zn7 Zn 1.00467(4) -0.40015(4) 0.24859(2) 0.02464(16) Uani 1 1 d .
Zn8 Zn 0.77596(4) -0.50575(4) 0.25538(3) 0.03005(17) Uani 1 1 d .
Cl1 Cl 0.84830(10) -0.16965(11) 0.22771(7) 0.0459(4) Uani 1 1 d .
Cl2 Cl 0.51026(10) -0.10143(11) 0.00981(6) 0.0460(4) Uani 1 1 d .
Cl3 Cl 1.05522(10) 0.06058(12) 0.47330(6) 0.0508(5) Uani 1 1 d .
Cl4 Cl 0.92278(9) 0.00439(8) 0.02644(5) 0.0325(3) Uani 1 1 d .
Cl5 Cl 0.92665(18) -0.33242(14) 0.47131(8) 0.0783(8) Uani 1 1 d .
Cl6 Cl 0.90244(11) -0.45403(13) 0.02801(6) 0.0519(5) Uani 1 1 d .
Cl7 Cl 0.64936(9) -0.36892(9) 0.48281(5) 0.0371(4) Uani 1 1 d .
Cl8 Cl 0.44927(14) -0.44190(10) 0.02697(7) 0.0560(6) Uani 1 1 d .
S1 S 0.35536(8) -0.26056(7) 0.20656(5) 0.0244(3) Uani 1 1 d .
S2 S 0.38835(8) -0.10272(7) 0.30924(5) 0.0232(3) Uani 1 1 d .
S3 S 0.68843(8) 0.19377(8) 0.19850(5) 0.0242(3) Uani 1 1 d .
S4 S 0.85254(8) 0.21283(8) 0.30069(5) 0.0250(3) Uani 1 1 d .
S5 S 1.16320(8) -0.11568(7) 0.20010(5) 0.0215(3) Uani 1 1 d .
S6 S 1.19784(7) -0.23579(7) 0.30160(5) 0.0220(3) Uani 1 1 d .
S7 S 0.81698(8) -0.57020(8) 0.20056(5) 0.0276(3) Uani 1 1 d .
S8 S 0.72047(8) -0.56374(8) 0.29947(5) 0.0234(3) Uani 1 1 d .
O1 O 0.4919(2) -0.4653(2) 0.21437(14) 0.0278(9) Uani 1 1 d .
O2 O 0.5912(2) -0.3065(2) 0.30650(13) 0.0243(9) Uani 1 1 d .
O3 O 0.6453(2) -0.1783(2) 0.34947(13) 0.0215(8) Uani 1 1 d .
O4 O 0.5103(2) 0.1105(2) 0.30239(13) 0.0228(8) Uani 1 1 d .
O5 O 0.5502(2) -0.0420(2) 0.20543(13) 0.0215(8) Uani 1 1 d .
O6 O 0.4732(2) -0.1710(2) 0.14407(13) 0.0242(9) Uani 1 1 d .
O7 O 0.4672(2) 0.0872(2) 0.20641(13) 0.0226(8) Uani 1 1 d .
O8 O 0.6281(2) 0.0130(2) 0.29567(13) 0.0242(9) Uani 1 1 d .
O9 O 0.7643(2) 0.0454(2) 0.36011(14) 0.0282(9) Uani 1 1 d .
O10 O 1.0677(2) 0.0938(2) 0.29902(13) 0.0228(8) Uani 1 1 d .
O11 O 0.9030(2) -0.0061(2) 0.20451(13) 0.0224(8) Uani 1 1 d .
O12 O 0.7761(2) -0.0099(2) 0.14031(13) 0.0259(9) Uani 1 1 d .
O13 O 1.0251(2) 0.0877(2) 0.20124(13) 0.0237(9) Uani 1 1 d .
O14 O 0.9804(2) -0.0371(2) 0.29334(12) 0.0203(8) Uani 1 1 d .
O15 O 0.9959(2) -0.1263(2) 0.35597(13) 0.0281(9) Uani 1 1 d .
O16 O 1.0672(2) -0.4509(2) 0.29682(15) 0.0295(9) Uani 1 1 d .
O17 O 0.9660(2) -0.3366(2) 0.20110(13) 0.0244(9) Uani 1 1 d .
O18 O 1.0121(2) -0.2205(2) 0.14167(13) 0.0240(8) Uani 1 1 d .
O19 O 1.0430(2) -0.4661(2) 0.20281(15) 0.0300(10) Uani 1 1 d .
O20 O 0.9442(2) -0.3522(2) 0.29118(14) 0.0261(9) Uani 1 1 d .
O21 O 0.8256(3) -0.4139(3) 0.34598(18) 0.0436(12) Uani 1 1 d .
O22 O 0.5124(2) -0.4378(2) 0.30888(14) 0.0260(9) Uani 1 1 d .
O23 O 0.6126(2) -0.3616(2) 0.21732(13) 0.0230(8) Uani 1 1 d .
O24 O 0.6980(2) -0.4020(2) 0.14856(14) 0.0276(9) Uani 1 1 d .
N1 N 0.4887(2) -0.2562(2) 0.27149(16) 0.0198(9) Uani 1 1 d .
N2 N 0.4739(2) -0.3230(2) 0.24686(15) 0.0178(9) Uani 1 1 d .
N3 N 0.3978(3) -0.3937(3) 0.19023(17) 0.0270(11) Uani 1 1 d .
H3 H 0.3578 -0.3949 0.1701 0.032 Uiso 1 1 calc R
N4 N 0.4732(2) -0.0991(2) 0.24231(14) 0.0155(9) Uani 1 1 d .
N5 N 0.4730(2) -0.0302(2) 0.26692(15) 0.0176(9) Uani 1 1 d .
N6 N 0.4328(2) 0.0349(2) 0.32565(16) 0.0196(10) Uani 1 1 d .
H6 H 0.4022 0.0345 0.3437 0.024 Uiso 1 1 calc R
N7 N 0.6862(2) 0.0937(2) 0.26154(15) 0.0177(9) Uani 1 1 d .
N8 N 0.6165(2) 0.1041(2) 0.23832(15) 0.0173(9) Uani 1 1 d .
N9 N 0.5462(2) 0.1610(2) 0.18118(16) 0.0223(10) Uani 1 1 d .
H9 H 0.5468 0.1921 0.1621 0.027 Uiso 1 1 calc R
N10 N 0.8493(2) 0.0875(2) 0.23856(15) 0.0201(10) Uani 1 1 d .
N11 N 0.9196(2) 0.1051(2) 0.26449(16) 0.0211(10) Uani 1 1 d .
N12 N 0.9914(2) 0.1810(2) 0.32081(16) 0.0208(10) Uani 1 1 d .
H12 H 0.9922 0.2201 0.3391 0.025 Uiso 1 1 calc R
N13 N 1.0682(2) -0.0963(2) 0.26186(15) 0.0168(9) Uani 1 1 d .
N14 N 1.0641(2) -0.0399(2) 0.23549(15) 0.0182(9) Uani 1 1 d .
N15 N 1.1070(3) 0.0070(2) 0.17871(15) 0.0205(10) Uani 1 1 d .
H15 H 1.1358 0.0002 0.1596 0.025 Uiso 1 1 calc R
N16 N 1.0659(2) -0.2643(2) 0.23635(15) 0.0178(9) Uani 1 1 d .
N17 N 1.0820(2) -0.3226(2) 0.26203(15) 0.0177(9) Uani 1 1 d .
N18 N 1.1624(2) -0.3662(3) 0.32095(16) 0.0216(10) Uani 1 1 d .
H18 H 1.2035 -0.3575 0.3400 0.026 Uiso 1 1 calc R
N19 N 0.8670(3) -0.4482(2) 0.26328(16) 0.0228(10) Uani 1 1 d .
N20 N 0.9186(3) -0.4682(2) 0.23721(16) 0.0207(10) Uani 1 1 d .
N21 N 0.9456(2) -0.5481(2) 0.17842(15) 0.0173(9) Uani 1 1 d .
H21 H 0.9307 -0.5861 0.1596 0.021 Uiso 1 1 calc R
N22 N 0.6902(2) -0.4453(3) 0.24802(15) 0.0207(10) Uani 1 1 d .
N23 N 0.6366(2) -0.4555(2) 0.27284(16) 0.0204(10) Uani 1 1 d .
N24 N 0.5987(3) -0.5206(3) 0.32494(16) 0.0238(10) Uani 1 1 d .
H24 H 0.6081 -0.5571 0.3403 0.029 Uiso 1 1 calc R
C1 C 0.6654(3) -0.1677(3) 0.2743(2) 0.0317(14) Uani 1 1 d .
H1 H 0.6149 -0.1636 0.2637 0.038 Uiso 1 1 calc R
C2 C 0.7122(3) -0.1693(3) 0.2464(2) 0.0286(13) Uani 1 1 d .
H2 H 0.6950 -0.1712 0.2155 0.034 Uiso 1 1 calc R
C3 C 0.7886(4) -0.1681(4) 0.2646(3) 0.0373(16) Uani 1 1 d .
C4 C 0.8149(4) -0.1705(4) 0.3080(2) 0.0384(16) Uani 1 1 d .
H4 H 0.8655 -0.1717 0.3190 0.046 Uiso 1 1 calc R
C5 C 0.7663(3) -0.1712(3) 0.3357(2) 0.0283(13) Uani 1 1 d .
H5 H 0.7832 -0.1712 0.3665 0.034 Uiso 1 1 calc R
C6 C 0.6919(3) -0.1719(3) 0.31846(19) 0.0225(12) Uani 1 1 d .
C7 C 0.5704(3) -0.1848(3) 0.33234(19) 0.0221(11) Uani 1 1 d .
H7A H 0.5555 -0.1440 0.3155 0.026 Uiso 1 1 calc R
H7B H 0.5438 -0.1833 0.3569 0.026 Uiso 1 1 calc R
C8 C 0.5506(3) -0.2552(3) 0.30192(19) 0.0209(11) Uani 1 1 d .
C9 C 0.4152(3) -0.3284(3) 0.21741(18) 0.0186(11) Uani 1 1 d .
C10 C 0.4347(3) -0.4547(3) 0.1912(2) 0.0266(13) Uani 1 1 d .
C11 C 0.3996(3) -0.5148(3) 0.1570(2) 0.0242(12) Uani 1 1 d .
C12 C 0.3686(4) -0.5075(4) 0.1141(2) 0.0336(14) Uani 1 1 d .
H12A H 0.3658 -0.4610 0.1049 0.040 Uiso 1 1 calc R
C13 C 0.3412(4) -0.5652(4) 0.0836(2) 0.0433(18) Uani 1 1 d .
H13 H 0.3220 -0.5588 0.0538 0.052 Uiso 1 1 calc R
C14 C 0.3426(4) -0.6336(4) 0.0979(3) 0.0382(16) Uani 1 1 d .
H14 H 0.3231 -0.6739 0.0778 0.046 Uiso 1 1 calc R
C15 C 0.3722(4) -0.6423(4) 0.1409(3) 0.0403(17) Uani 1 1 d .
H15A H 0.3715 -0.6884 0.1505 0.048 Uiso 1 1 calc R
C16 C 0.4035(3) -0.5838(3) 0.1710(2) 0.0324(14) Uani 1 1 d .
H16 H 0.4269 -0.5905 0.2001 0.039 Uiso 1 1 calc R
C17 C 0.4493(3) 0.1411(3) 0.4037(2) 0.0255(12) Uani 1 1 d .
H17 H 0.4464 0.0930 0.4098 0.031 Uiso 1 1 calc R
C18 C 0.4435(3) 0.1964(3) 0.4366(2) 0.0296(13) Uani 1 1 d .
H18A H 0.4376 0.1859 0.4649 0.035 Uiso 1 1 calc R
C19 C 0.4466(4) 0.2677(4) 0.4273(3) 0.0383(17) Uani 1 1 d .
H19 H 0.4421 0.3059 0.4490 0.046 Uiso 1 1 calc R
C20 C 0.4561(4) 0.2812(4) 0.3862(3) 0.0447(18) Uani 1 1 d .
H20 H 0.4587 0.3292 0.3798 0.054 Uiso 1 1 calc R
C21 C 0.4622(4) 0.2246(4) 0.3532(2) 0.0364(16) Uani 1 1 d .
H21A H 0.4683 0.2345 0.3248 0.044 Uiso 1 1 calc R
C22 C 0.4590(3) 0.1544(3) 0.3629(2) 0.0267(13) Uani 1 1 d .
C23 C 0.4698(3) 0.0966(3) 0.32679(18) 0.0204(11) Uani 1 1 d .
C24 C 0.4374(3) -0.0305(3) 0.29842(17) 0.0162(10) Uani 1 1 d .
C25 C 0.5146(3) -0.0952(3) 0.21134(18) 0.0193(11) Uani 1 1 d .
C26 C 0.5204(3) -0.1676(3) 0.18536(19) 0.0246(12) Uani 1 1 d .
H26A H 0.5709 -0.1739 0.1812 0.029 Uiso 1 1 calc R
H26B H 0.5073 -0.2063 0.2018 0.029 Uiso 1 1 calc R
C27 C 0.4702(3) -0.2371(3) 0.1183(2) 0.0265(13) Uani 1 1 d .
C28 C 0.4228(4) -0.2425(3) 0.0780(2) 0.0319(14) Uani 1 1 d .
H28 H 0.3956 -0.2023 0.0697 0.038 Uiso 1 1 calc R
C29 C 0.4140(4) -0.3052(4) 0.0494(2) 0.0440(18) Uani 1 1 d .
H29 H 0.3798 -0.3101 0.0224 0.053 Uiso 1 1 calc R
C30 C 0.4587(4) -0.3614(4) 0.0627(2) 0.0381(16) Uani 1 1 d .
C31 C 0.5050(4) -0.3564(4) 0.1022(2) 0.0404(17) Uani 1 1 d .
H31 H 0.5324 -0.3964 0.1106 0.048 Uiso 1 1 calc R
C32 C 0.5126(3) -0.2928(3) 0.1308(2) 0.0277(13) Uani 1 1 d .
H32 H 0.5463 -0.2883 0.1581 0.033 Uiso 1 1 calc R
C33 C 0.8426(3) 0.0719(4) 0.4294(2) 0.0311(14) Uani 1 1 d .
H33 H 0.8013 0.0852 0.4414 0.037 Uiso 1 1 calc R
C34 C 0.9096(4) 0.0779(4) 0.4562(2) 0.0351(15) Uani 1 1 d .
H34 H 0.9152 0.0963 0.4864 0.042 Uiso 1 1 calc R
C35 C 0.9688(4) 0.0569(4) 0.4387(2) 0.0348(15) Uani 1 1 d .
C36 C 0.9627(4) 0.0308(4) 0.3955(2) 0.0321(14) Uani 1 1 d .
H36 H 1.0043 0.0158 0.3844 0.039 Uiso 1 1 calc R
C37 C 0.8933(3) 0.0262(3) 0.3674(2) 0.0230(12) Uani 1 1 d .
H37 H 0.8879 0.0093 0.3370 0.028 Uiso 1 1 calc R
C38 C 0.8337(3) 0.0467(3) 0.38487(19) 0.0255(12) Uani 1 1 d .
C39 C 0.7596(3) 0.0258(3) 0.31367(17) 0.0189(11) Uani 1 1 d .
H39A H 0.7672 -0.0259 0.3077 0.023 Uiso 1 1 calc R
H39B H 0.7974 0.0525 0.3032 0.023 Uiso 1 1 calc R
C40 C 0.6841(3) 0.0440(3) 0.28968(18) 0.0191(11) Uani 1 1 d .
C41 C 0.6141(3) 0.1491(3) 0.20865(19) 0.0236(12) Uani 1 1 d .
C42 C 0.4807(3) 0.1295(3) 0.18132(18) 0.0216(11) Uani 1 1 d .
C43 C 0.4183(3) 0.1488(3) 0.14551(19) 0.0210(11) Uani 1 1 d .
C44 C 0.4296(3) 0.1630(3) 0.1043(2) 0.0264(13) Uani 1 1 d .
H44 H 0.4769 0.1623 0.0979 0.032 Uiso 1 1 calc R
C45 C 0.3697(4) 0.1785(3) 0.0724(2) 0.0339(15) Uani 1 1 d .
H45 H 0.3759 0.1892 0.0442 0.041 Uiso 1 1 calc R
C46 C 0.3008(3) 0.1777(3) 0.0830(2) 0.0303(14) Uani 1 1 d .
H46 H 0.2600 0.1875 0.0616 0.036 Uiso 1 1 calc R
C47 C 0.2910(4) 0.1634(4) 0.1231(2) 0.0344(15) Uani 1 1 d .
H47 H 0.2438 0.1635 0.1297 0.041 Uiso 1 1 calc R
C48 C 0.3503(3) 0.1486(3) 0.1547(2) 0.0293(13) Uani 1 1 d .
H48 H 0.3434 0.1382 0.1829 0.035 Uiso 1 1 calc R
C49 C 1.1058(4) 0.2055(3) 0.4002(2) 0.0312(14) Uani 1 1 d .
H49 H 1.0585 0.2064 0.4066 0.037 Uiso 1 1 calc R
C50 C 1.1661(4) 0.2305(4) 0.4318(2) 0.0391(16) Uani 1 1 d .
H50 H 1.1594 0.2493 0.4603 0.047 Uiso 1 1 calc R
C51 C 1.2356(4) 0.2290(4) 0.4234(2) 0.0362(15) Uani 1 1 d .
H51 H 1.2759 0.2460 0.4458 0.043 Uiso 1 1 calc R
C52 C 1.2453(4) 0.2030(4) 0.3829(3) 0.0478(19) Uani 1 1 d .
H52 H 1.2928 0.2028 0.3766 0.057 Uiso 1 1 calc R
C53 C 1.1870(3) 0.1766(3) 0.3501(2) 0.0302(14) Uani 1 1 d .
H53 H 1.1952 0.1572 0.3221 0.036 Uiso 1 1 calc R
C54 C 1.1176(3) 0.1783(3) 0.3577(2) 0.0310(14) Uani 1 1 d .
C55 C 1.0549(3) 0.1476(3) 0.3231(2) 0.0259(13) Uani 1 1 d .
C56 C 0.9243(3) 0.1614(3) 0.29294(17) 0.0173(10) Uani 1 1 d .
C57 C 0.8490(3) 0.0293(3) 0.21043(19) 0.0245(12) Uani 1 1 d .
C58 C 0.7731(3) 0.0040(3) 0.18567(17) 0.0165(10) Uani 1 1 d .
H58A H 0.7578 -0.0399 0.1967 0.020 Uiso 1 1 calc R
H58B H 0.7378 0.0413 0.1900 0.020 Uiso 1 1 calc R
C59 C 0.7105(3) -0.0305(3) 0.11142(19) 0.0274(13) Uani 1 1 d .
C60 C 0.6476(3) -0.0407(3) 0.1240(2) 0.0256(12) Uani 1 1 d .
H60 H 0.6454 -0.0335 0.1544 0.031 Uiso 1 1 calc R
C61 C 0.5853(3) -0.0617(4) 0.0929(2) 0.0333(15) Uani 1 1 d .
H61 H 0.5407 -0.0684 0.1022 0.040 Uiso 1 1 calc R
C62 C 0.5875(3) -0.0726(4) 0.0503(2) 0.0344(15) Uani 1 1 d .
C63 C 0.6549(3) -0.0618(4) 0.0352(2) 0.0329(15) Uani 1 1 d .
H63 H 0.6570 -0.0702 0.0048 0.040 Uiso 1 1 calc R
C64 C 0.7167(4) -0.0387(4) 0.0669(2) 0.0387(16) Uani 1 1 d .
H64 H 0.7615 -0.0288 0.0585 0.046 Uiso 1 1 calc R
C65 C 0.9489(5) -0.1561(5) 0.4161(3) 0.059(2) Uani 1 1 d .
H65 H 0.9368 -0.1075 0.4205 0.070 Uiso 1 1 calc R
C66 C 0.9303(7) -0.2038(5) 0.4438(3) 0.074(3) Uani 1 1 d .
H66 H 0.9041 -0.1890 0.4662 0.088 Uiso 1 1 calc R
C67 C 0.9506(5) -0.2708(4) 0.4374(2) 0.0441(18) Uani 1 1 d .
C68 C 0.9852(5) -0.2935(4) 0.4045(2) 0.052(2) Uani 1 1 d .
H68 H 0.9969 -0.3424 0.4005 0.063 Uiso 1 1 calc R
C69 C 1.0043(4) -0.2471(4) 0.3760(2) 0.0373(16) Uani 1 1 d .
H69 H 1.0296 -0.2628 0.3534 0.045 Uiso 1 1 calc R
C70 C 0.9846(3) -0.1784(3) 0.3826(2) 0.0276(13) Uani 1 1 d .
C71 C 1.0205(3) -0.1518(3) 0.31672(17) 0.0185(11) Uani 1 1 d .
H71A H 0.9870 -0.1904 0.2996 0.022 Uiso 1 1 calc R
H71B H 1.0694 -0.1713 0.3243 0.022 Uiso 1 1 calc R
C72 C 1.0228(3) -0.0895(3) 0.28953(18) 0.0203(11) Uani 1 1 d .
C73 C 1.1069(3) -0.0451(3) 0.20687(19) 0.0195(11) Uani 1 1 d .
C74 C 1.0678(3) 0.0682(3) 0.17690(18) 0.0182(11) Uani 1 1 d .
C75 C 1.0791(3) 0.1145(3) 0.1423(2) 0.0227(12) Uani 1 1 d .
C76 C 1.0719(4) 0.1881(3) 0.1511(2) 0.0306(14) Uani 1 1 d .
H76 H 1.0581 0.2063 0.1778 0.037 Uiso 1 1 calc R
C77 C 1.0845(4) 0.2361(4) 0.1216(2) 0.0370(16) Uani 1 1 d .
H77 H 1.0834 0.2862 0.1291 0.044 Uiso 1 1 calc R
C78 C 1.0986(3) 0.2076(3) 0.0812(2) 0.0267(13) Uani 1 1 d .
H78 H 1.1071 0.2389 0.0606 0.032 Uiso 1 1 calc R
C79 C 1.1006(3) 0.1335(3) 0.0702(2) 0.0307(14) Uani 1 1 d .
H79 H 1.1080 0.1147 0.0419 0.037 Uiso 1 1 calc R
C80 C 1.0913(3) 0.0871(3) 0.1014(2) 0.0237(12) Uani 1 1 d .
H80 H 1.0935 0.0370 0.0944 0.028 Uiso 1 1 calc R
C81 C 1.1894(3) -0.4482(4) 0.3985(2) 0.0316(14) Uani 1 1 d .
H81 H 1.1930 -0.3980 0.4067 0.038 Uiso 1 1 calc R
C82 C 1.2136(4) -0.4938(4) 0.4297(2) 0.0385(16) Uani 1 1 d .
H82 H 1.2318 -0.4752 0.4595 0.046 Uiso 1 1 calc R
C83 C 1.2111(4) -0.5682(4) 0.4170(3) 0.0445(18) Uani 1 1 d .
H83 H 1.2311 -0.5994 0.4379 0.053 Uiso 1 1 calc R
C84 C 1.1807(4) -0.5950(4) 0.3758(3) 0.0462(19) Uani 1 1 d .
H84 H 1.1766 -0.6452 0.3679 0.055 Uiso 1 1 calc R
C85 C 1.1546(4) -0.5483(4) 0.3438(3) 0.0409(17) Uani 1 1 d .
H85 H 1.1335 -0.5675 0.3145 0.049 Uiso 1 1 calc R
C86 C 1.1596(3) -0.4754(3) 0.3551(2) 0.0282(13) Uani 1 1 d .
C87 C 1.1272(3) -0.4288(3) 0.3220(2) 0.0265(13) Uani 1 1 d .
C88 C 1.1402(3) -0.3117(3) 0.29211(17) 0.0176(10) Uani 1 1 d .
C89 C 1.0058(3) -0.2788(3) 0.20700(18) 0.0202(11) Uani 1 1 d .
C90 C 0.9798(3) -0.2195(3) 0.17894(19) 0.0218(11) Uani 1 1 d .
H90A H 0.9265 -0.2247 0.1691 0.026 Uiso 1 1 calc R
H90B H 0.9910 -0.1728 0.1971 0.026 Uiso 1 1 calc R
C91 C 0.9938(3) -0.1641(3) 0.11665(18) 0.0190(11) Uani 1 1 d .
C92 C 1.0220(4) -0.1633(4) 0.0792(2) 0.0324(14) Uani 1 1 d .
H92 H 1.0551 -0.1982 0.0721 0.039 Uiso 1 1 calc R
C93 C 1.0013(3) -0.1102(3) 0.0515(2) 0.0314(14) Uani 1 1 d .
H93 H 1.0201 -0.1087 0.0254 0.038 Uiso 1 1 calc R
C94 C 0.9532(3) -0.0602(3) 0.0628(2) 0.0251(12) Uani 1 1 d .
C95 C 0.9270(3) -0.0591(3) 0.09996(19) 0.0216(11) Uani 1 1 d .
H95 H 0.8940 -0.0236 0.1065 0.026 Uiso 1 1 calc R
C96 C 0.9482(3) -0.1102(3) 0.1293(2) 0.0236(12) Uani 1 1 d .
H96 H 0.9323 -0.1085 0.1565 0.028 Uiso 1 1 calc R
C97 C 1.1237(4) -0.5514(4) 0.1517(3) 0.0401(17) Uani 1 1 d .
H97 H 1.1492 -0.5318 0.1800 0.048 Uiso 1 1 calc R
C98 C 1.1621(4) -0.5786(4) 0.1214(3) 0.0443(18) Uani 1 1 d .
H98 H 1.2135 -0.5801 0.1286 0.053 Uiso 1 1 calc R
C99 C 1.1245(4) -0.6038(4) 0.0801(2) 0.0368(16) Uani 1 1 d .
H99 H 1.1508 -0.6246 0.0591 0.044 Uiso 1 1 calc R
C100 C 1.0495(4) -0.6004(4) 0.0677(2) 0.0359(15) Uani 1 1 d .
H100 H 1.0258 -0.6137 0.0380 0.043 Uiso 1 1 calc R
C101 C 1.0094(4) -0.5766(4) 0.1004(2) 0.0354(15) Uani 1 1 d .
H101 H 0.9579 -0.5776 0.0941 0.042 Uiso 1 1 calc R
C102 C 1.0495(3) -0.5512(3) 0.1430(2) 0.0264(13) Uani 1 1 d .
C103 C 1.0110(3) -0.5182(3) 0.1776(2) 0.0246(12) Uani 1 1 d .
C104 C 0.8983(3) -0.5227(3) 0.20762(18) 0.0181(11) Uani 1 1 d .
C105 C 0.8855(3) -0.3874(3) 0.28995(18) 0.0191(11) Uani 1 1 d .
C106 C 0.8351(3) -0.3611(3) 0.3186(2) 0.0254(12) Uani 1 1 d .
H10A H 0.8552 -0.3163 0.3368 0.031 Uiso 1 1 calc R
H10B H 0.7879 -0.3511 0.3004 0.031 Uiso 1 1 calc R
C107 C 0.7793(4) -0.4005(4) 0.3754(2) 0.0398(16) Uani 1 1 d .
C108 C 0.7323(4) -0.3464(4) 0.3761(2) 0.0350(15) Uani 1 1 d .
H108 H 0.7282 -0.3146 0.3542 0.042 Uiso 1 1 calc R
C109 C 0.6902(4) -0.3365(4) 0.4080(2) 0.0333(14) Uani 1 1 d .
H109 H 0.6562 -0.2997 0.4077 0.040 Uiso 1 1 calc R
C110 C 0.6996(3) -0.3819(3) 0.4400(2) 0.0292(13) Uani 1 1 d .
C111 C 0.7412(4) -0.4392(4) 0.4408(3) 0.0429(17) Uani 1 1 d .
H111 H 0.7432 -0.4711 0.4626 0.051 Uiso 1 1 calc R
C112 C 0.7824(4) -0.4490(4) 0.4067(3) 0.0413(17) Uani 1 1 d .
H112 H 0.8123 -0.4891 0.4052 0.050 Uiso 1 1 calc R
C113 C 0.5391(4) -0.5194(3) 0.4063(2) 0.0302(14) Uani 1 1 d .
H113 H 0.5906 -0.5186 0.4124 0.036 Uiso 1 1 calc R
C114 C 0.5015(5) -0.5344(4) 0.4391(3) 0.0452(19) Uani 1 1 d .
H114 H 0.5273 -0.5454 0.4668 0.054 Uiso 1 1 calc R
C115 C 0.4262(4) -0.5331(4) 0.4309(2) 0.0400(18) Uani 1 1 d .
H115 H 0.4005 -0.5417 0.4534 0.048 Uiso 1 1 calc R
C116 C 0.3892(4) -0.5193(4) 0.3902(3) 0.0442(18) Uani 1 1 d .
H116 H 0.3377 -0.5184 0.3848 0.053 Uiso 1 1 calc R
C117 C 0.4248(4) -0.5070(4) 0.3572(2) 0.0357(15) Uani 1 1 d .
H117 H 0.3982 -0.4991 0.3291 0.043 Uiso 1 1 calc R
C118 C 0.5025(3) -0.5058(3) 0.36533(19) 0.0254(12) Uani 1 1 d .
C119 C 0.5405(3) -0.4848(3) 0.33057(19) 0.0209(11) Uani 1 1 d .
C120 C 0.6467(3) -0.5077(3) 0.29777(18) 0.0208(11) Uani 1 1 d .
C121 C 0.6709(3) -0.3949(3) 0.22086(19) 0.0237(12) Uani 1 1 d .
C122 C 0.7263(3) -0.3775(3) 0.19439(19) 0.0229(12) Uani 1 1 d .
H12B H 0.7367 -0.3253 0.1981 0.027 Uiso 1 1 calc R
H12C H 0.7721 -0.4014 0.2047 0.027 Uiso 1 1 calc R
C123 C 0.7502(3) -0.4115(3) 0.1226(2) 0.0252(12) Uani 1 1 d .
C124 C 0.8226(3) -0.3931(3) 0.1364(2) 0.0286(13) Uani 1 1 d .
H124 H 0.8410 -0.3710 0.1654 0.034 Uiso 1 1 calc R
C125 C 0.8677(4) -0.4078(4) 0.1068(2) 0.0357(15) Uani 1 1 d .
H125 H 0.9181 -0.3962 0.1158 0.043 Uiso 1 1 calc R
C126 C 0.8414(4) -0.4389(4) 0.0645(2) 0.0404(17) Uani 1 1 d .
C127 C 0.7706(4) -0.4571(4) 0.0516(2) 0.0358(15) Uani 1 1 d .
H127 H 0.7528 -0.4803 0.0227 0.043 Uiso 1 1 calc R
C128 C 0.7239(4) -0.4424(4) 0.0799(2) 0.0353(15) Uani 1 1 d .
H128 H 0.6735 -0.4534 0.0702 0.042 Uiso 1 1 calc R

loop_
_atom_site_aniso_label
_atom_site_aniso_U_11
_atom_site_aniso_U_22
_atom_site_aniso_U_33
_atom_site_aniso_U_23
_atom_site_aniso_U_13
_atom_site_aniso_U_12
Zn1 0.0276(4) 0.0231(3) 0.0313(4) 0.0068(3) 0.0097(3) 0.0000(3)
Zn2 0.0261(4) 0.0199(3) 0.0313(4) 0.0029(3) 0.0081(3) -0.0015(3)
Zn3 0.0238(3) 0.0211(3) 0.0277(4) 0.0043(3) 0.0073(3) -0.0028(3)
Zn4 0.0232(3) 0.0232(3) 0.0334(4) 0.0038(3) 0.0086(3) -0.0017(3)
Zn5 0.0235(3) 0.0209(3) 0.0296(4) 0.0034(3) 0.0089(3) -0.0002(3)
Zn6 0.0254(4) 0.0212(3) 0.0303(4) 0.0054(3) 0.0080(3) -0.0008(3)
Zn7 0.0263(4) 0.0215(3) 0.0274(4) 0.0041(3) 0.0078(3) -0.0025(3)
Zn8 0.0272(4) 0.0246(4) 0.0419(4) 0.0072(3) 0.0138(3) -0.0002(3)
Cl1 0.0376(9) 0.0484(11) 0.0572(11) 0.0099(9) 0.0210(8) -0.0007(8)
Cl2 0.0364(9) 0.0602(12) 0.0374(9) -0.0021(8) 0.0028(7) -0.0107(8)
Cl3 0.0390(10) 0.0710(14) 0.0389(10) 0.0032(9) 0.0014(8) -0.0043(9)
Cl4 0.0384(9) 0.0297(8) 0.0311(8) 0.0083(6) 0.0080(6) 0.0032(6)
Cl5 0.119(2) 0.0644(15) 0.0583(14) 0.0148(12) 0.0312(14) -0.0257(15)
Cl6 0.0492(11) 0.0730(14) 0.0365(10) 0.0046(9) 0.0166(8) 0.0041(10)
Cl7 0.0397(9) 0.0434(9) 0.0308(8) 0.0039(7) 0.0139(7) -0.0012(7)
Cl8 0.0974(17) 0.0321(9) 0.0394(10) -0.0006(8) 0.0183(10) -0.0015(10)
S1 0.0226(7) 0.0169(7) 0.0333(8) 0.0029(6) 0.0044(6) 0.0006(5)
S2 0.0265(7) 0.0172(6) 0.0285(7) 0.0017(6) 0.0128(6) -0.0032(5)
S3 0.0216(7) 0.0217(7) 0.0318(8) 0.0088(6) 0.0085(6) -0.0022(5)
S4 0.0210(7) 0.0219(7) 0.0318(8) -0.0019(6) 0.0069(6) -0.0001(6)
S5 0.0226(7) 0.0188(7) 0.0262(7) 0.0062(5) 0.0100(5) 0.0021(5)
S6 0.0204(7) 0.0179(6) 0.0279(7) 0.0051(6) 0.0042(5) -0.0031(5)
S7 0.0237(7) 0.0232(7) 0.0365(8) -0.0012(6) 0.0108(6) -0.0045(6)
S8 0.0215(7) 0.0205(7) 0.0310(8) 0.0061(6) 0.0100(6) 0.0030(5)
O1 0.028(2) 0.022(2) 0.034(2) 0.0052(18) 0.0066(18) -0.0004(17)
O2 0.024(2) 0.026(2) 0.024(2) 0.0057(17) 0.0059(16) 0.0032(17)
O3 0.0201(19) 0.023(2) 0.021(2) 0.0000(16) 0.0030(15) 0.0011(16)
O4 0.028(2) 0.0188(19) 0.023(2) -0.0019(16) 0.0112(16) -0.0052(16)
O5 0.025(2) 0.0160(18) 0.027(2) 0.0032(16) 0.0143(16) -0.0037(15)
O6 0.026(2) 0.019(2) 0.025(2) -0.0020(16) 0.0017(16) 0.0007(16)
O7 0.0191(19) 0.025(2) 0.027(2) 0.0098(17) 0.0070(16) 0.0007(16)
O8 0.028(2) 0.020(2) 0.028(2) 0.0070(17) 0.0100(17) 0.0020(16)
O9 0.026(2) 0.035(2) 0.025(2) 0.0066(18) 0.0073(17) 0.0024(18)
O10 0.0189(19) 0.020(2) 0.029(2) -0.0047(17) 0.0082(16) 0.0022(16)
O11 0.020(2) 0.0184(19) 0.028(2) -0.0026(16) 0.0053(16) -0.0010(16)
O12 0.023(2) 0.032(2) 0.022(2) -0.0022(17) 0.0070(16) -0.0091(17)
O13 0.024(2) 0.0186(19) 0.031(2) 0.0065(17) 0.0106(17) 0.0012(16)
O14 0.028(2) 0.0174(19) 0.0195(19) 0.0009(15) 0.0149(16) -0.0023(16)
O15 0.035(2) 0.029(2) 0.023(2) 0.0034(17) 0.0090(18) 0.0004(18)
O16 0.028(2) 0.025(2) 0.038(2) 0.0125(19) 0.0060(18) -0.0048(17)
O17 0.029(2) 0.020(2) 0.023(2) 0.0045(16) 0.0030(16) -0.0056(17)
O18 0.028(2) 0.025(2) 0.022(2) 0.0092(17) 0.0083(16) 0.0026(17)
O19 0.035(2) 0.017(2) 0.043(3) -0.0032(18) 0.024(2) -0.0040(18)
O20 0.026(2) 0.025(2) 0.027(2) -0.0040(17) 0.0094(17) -0.0028(17)
O21 0.049(3) 0.036(3) 0.054(3) 0.009(2) 0.029(3) 0.004(2)
O22 0.028(2) 0.020(2) 0.035(2) 0.0102(18) 0.0162(18) 0.0015(17)
O23 0.022(2) 0.022(2) 0.027(2) 0.0073(17) 0.0078(16) 0.0015(16)
O24 0.025(2) 0.035(2) 0.025(2) 0.0083(18) 0.0104(17) -0.0037(18)
N1 0.018(2) 0.015(2) 0.027(2) 0.0044(19) 0.0028(18) 0.0009(18)
N2 0.017(2) 0.019(2) 0.018(2) 0.0009(18) 0.0040(17) -0.0024(17)
N3 0.022(2) 0.027(3) 0.031(3) 0.004(2) 0.002(2) -0.003(2)
N4 0.017(2) 0.012(2) 0.018(2) 0.0028(17) 0.0044(17) -0.0024(17)
N5 0.021(2) 0.011(2) 0.024(2) 0.0036(18) 0.0114(18) 0.0054(17)
N6 0.019(2) 0.014(2) 0.027(2) -0.0038(19) 0.0127(19) -0.0031(18)
N7 0.016(2) 0.019(2) 0.019(2) 0.0026(18) 0.0049(17) -0.0001(17)
N8 0.016(2) 0.016(2) 0.022(2) 0.0020(18) 0.0084(17) -0.0014(17)
N9 0.020(2) 0.018(2) 0.032(3) 0.010(2) 0.007(2) 0.0019(18)
N10 0.021(2) 0.016(2) 0.023(2) 0.0003(19) 0.0061(19) -0.0031(18)
N11 0.016(2) 0.019(2) 0.030(3) 0.004(2) 0.0078(19) 0.0005(18)
N12 0.023(2) 0.017(2) 0.023(2) -0.0026(19) 0.0084(19) -0.0006(19)
N13 0.017(2) 0.014(2) 0.022(2) 0.0003(18) 0.0125(18) 0.0034(17)
N14 0.020(2) 0.017(2) 0.021(2) 0.0039(18) 0.0109(18) -0.0015(18)
N15 0.024(2) 0.019(2) 0.023(2) 0.0033(19) 0.0130(19) 0.0003(19)
N16 0.022(2) 0.011(2) 0.023(2) 0.0068(18) 0.0068(18) 0.0015(17)
N17 0.017(2) 0.014(2) 0.022(2) 0.0072(18) 0.0005(17) -0.0023(17)
N18 0.016(2) 0.025(2) 0.024(2) 0.011(2) 0.0026(18) -0.0015(19)
N19 0.024(2) 0.018(2) 0.031(3) 0.004(2) 0.017(2) 0.0010(19)
N20 0.023(2) 0.016(2) 0.025(2) 0.0040(19) 0.0088(19) -0.0015(18)
N21 0.021(2) 0.009(2) 0.022(2) -0.0010(17) 0.0086(18) -0.0031(17)
N22 0.018(2) 0.024(2) 0.025(2) 0.006(2) 0.0140(19) -0.0026(19)
N23 0.016(2) 0.020(2) 0.028(3) 0.0052(19) 0.0078(19) 0.0021(18)
N24 0.022(2) 0.020(2) 0.031(3) 0.007(2) 0.008(2) -0.0013(19)
C1 0.023(3) 0.035(4) 0.037(4) 0.011(3) 0.002(3) -0.004(3)
C2 0.029(3) 0.031(3) 0.027(3) 0.009(3) 0.005(2) -0.001(3)
C3 0.032(4) 0.033(4) 0.053(4) 0.008(3) 0.021(3) 0.003(3)
C4 0.025(3) 0.037(4) 0.051(4) 0.004(3) 0.001(3) 0.003(3)
C5 0.020(3) 0.034(3) 0.029(3) -0.002(3) 0.002(2) -0.001(2)
C6 0.025(3) 0.021(3) 0.022(3) 0.000(2) 0.007(2) -0.002(2)
C7 0.020(3) 0.021(3) 0.023(3) -0.001(2) 0.002(2) 0.001(2)
C8 0.021(3) 0.019(3) 0.026(3) 0.000(2) 0.013(2) 0.000(2)
C9 0.022(3) 0.010(2) 0.024(3) 0.004(2) 0.006(2) -0.004(2)
C10 0.028(3) 0.018(3) 0.036(3) 0.000(2) 0.014(3) -0.001(2)
C11 0.027(3) 0.019(3) 0.026(3) -0.001(2) 0.008(2) -0.003(2)
C12 0.036(4) 0.028(3) 0.040(4) 0.003(3) 0.013(3) 0.002(3)
C13 0.048(4) 0.049(4) 0.029(4) -0.009(3) 0.005(3) -0.004(4)
C14 0.036(4) 0.021(3) 0.057(5) -0.009(3) 0.013(3) -0.002(3)
C15 0.033(4) 0.023(3) 0.062(5) -0.006(3) 0.007(3) -0.005(3)
C16 0.030(3) 0.028(3) 0.039(4) 0.003(3) 0.006(3) 0.002(3)
C17 0.021(3) 0.023(3) 0.032(3) 0.002(2) 0.005(2) 0.000(2)
C18 0.024(3) 0.035(3) 0.031(3) 0.001(3) 0.010(2) -0.002(3)
C19 0.037(4) 0.029(3) 0.051(4) -0.010(3) 0.024(3) -0.008(3)
C20 0.056(5) 0.028(4) 0.054(5) -0.003(3) 0.026(4) -0.004(3)
C21 0.041(4) 0.028(3) 0.047(4) 0.005(3) 0.023(3) 0.001(3)
C22 0.030(3) 0.014(3) 0.036(3) -0.006(2) 0.013(3) -0.008(2)
C23 0.023(3) 0.016(3) 0.024(3) 0.002(2) 0.009(2) 0.000(2)
C24 0.014(2) 0.017(3) 0.019(3) 0.003(2) 0.0063(19) -0.002(2)
C25 0.018(3) 0.018(3) 0.023(3) 0.002(2) 0.007(2) 0.003(2)
C26 0.028(3) 0.023(3) 0.023(3) 0.001(2) 0.005(2) 0.001(2)
C27 0.037(3) 0.016(3) 0.028(3) 0.000(2) 0.012(3) -0.007(2)
C28 0.046(4) 0.021(3) 0.026(3) 0.001(2) -0.001(3) 0.000(3)
C29 0.058(5) 0.037(4) 0.033(4) -0.003(3) 0.003(3) -0.004(3)
C30 0.058(5) 0.025(3) 0.031(4) -0.001(3) 0.010(3) -0.005(3)
C31 0.052(4) 0.028(3) 0.043(4) 0.009(3) 0.009(3) 0.007(3)
C32 0.033(3) 0.026(3) 0.023(3) 0.001(2) 0.002(2) 0.001(3)
C33 0.025(3) 0.045(4) 0.023(3) -0.001(3) 0.009(2) 0.008(3)
C34 0.035(4) 0.041(4) 0.026(3) -0.004(3) 0.003(3) -0.002(3)
C35 0.038(4) 0.043(4) 0.025(3) 0.005(3) 0.008(3) 0.004(3)
C36 0.034(3) 0.034(4) 0.033(3) 0.011(3) 0.012(3) 0.003(3)
C37 0.015(3) 0.027(3) 0.027(3) 0.002(2) 0.007(2) 0.004(2)
C38 0.029(3) 0.029(3) 0.020(3) 0.001(2) 0.010(2) 0.003(2)
C39 0.019(3) 0.017(3) 0.021(3) 0.008(2) 0.004(2) 0.000(2)
C40 0.017(3) 0.021(3) 0.019(3) -0.001(2) 0.004(2) -0.005(2)
C41 0.033(3) 0.015(3) 0.024(3) 0.004(2) 0.008(2) 0.001(2)
C42 0.023(3) 0.020(3) 0.021(3) 0.001(2) 0.003(2) -0.005(2)
C43 0.018(3) 0.015(3) 0.029(3) -0.001(2) 0.003(2) -0.005(2)
C44 0.024(3) 0.026(3) 0.029(3) 0.006(2) 0.003(2) 0.001(2)
C45 0.052(4) 0.026(3) 0.023(3) 0.001(3) 0.007(3) -0.004(3)
C46 0.027(3) 0.026(3) 0.033(3) -0.002(3) -0.004(3) -0.001(3)
C47 0.033(3) 0.032(3) 0.039(4) 0.010(3) 0.006(3) 0.001(3)
C48 0.031(3) 0.027(3) 0.031(3) 0.006(3) 0.006(3) -0.001(3)
C49 0.027(3) 0.029(3) 0.035(3) 0.004(3) 0.001(3) 0.004(3)
C50 0.040(4) 0.039(4) 0.036(4) 0.005(3) 0.001(3) 0.005(3)
C51 0.030(3) 0.039(4) 0.034(4) 0.002(3) -0.006(3) -0.002(3)
C52 0.040(4) 0.038(4) 0.063(5) -0.001(4) 0.007(4) 0.002(3)
C53 0.027(3) 0.029(3) 0.033(3) -0.004(3) 0.008(3) -0.003(3)
C54 0.024(3) 0.024(3) 0.042(4) 0.003(3) 0.001(3) -0.001(2)
C55 0.023(3) 0.026(3) 0.028(3) 0.007(3) 0.004(2) -0.006(2)
C56 0.014(2) 0.019(3) 0.019(3) 0.002(2) 0.002(2) -0.005(2)
C57 0.026(3) 0.023(3) 0.023(3) 0.001(2) 0.005(2) -0.010(2)
C58 0.015(2) 0.014(2) 0.019(3) -0.004(2) 0.0020(19) -0.0029(19)
C59 0.032(3) 0.029(3) 0.021(3) 0.003(2) 0.005(2) -0.009(3)
C60 0.027(3) 0.026(3) 0.023(3) 0.003(2) 0.004(2) -0.004(2)
C61 0.022(3) 0.044(4) 0.038(4) 0.012(3) 0.010(3) -0.002(3)
C62 0.025(3) 0.039(4) 0.037(4) 0.000(3) 0.004(3) -0.006(3)
C63 0.030(3) 0.046(4) 0.021(3) -0.004(3) 0.006(2) -0.005(3)
C64 0.028(3) 0.048(4) 0.038(4) -0.001(3) 0.005(3) -0.010(3)
C65 0.079(6) 0.055(5) 0.053(5) 0.015(4) 0.035(5) 0.004(5)
C66 0.119(9) 0.058(6) 0.055(6) 0.011(5) 0.044(6) -0.005(6)
C67 0.061(5) 0.045(4) 0.030(4) 0.007(3) 0.018(3) -0.009(4)
C68 0.096(7) 0.031(4) 0.028(4) 0.001(3) 0.010(4) -0.014(4)
C69 0.054(4) 0.033(4) 0.028(3) 0.008(3) 0.013(3) -0.005(3)
C70 0.031(3) 0.027(3) 0.024(3) 0.002(2) 0.006(2) -0.011(2)
C71 0.026(3) 0.012(2) 0.017(3) 0.001(2) 0.004(2) -0.003(2)
C72 0.020(3) 0.021(3) 0.020(3) 0.002(2) 0.005(2) -0.005(2)
C73 0.018(3) 0.016(3) 0.027(3) 0.006(2) 0.006(2) 0.001(2)
C74 0.021(3) 0.013(2) 0.023(3) 0.005(2) 0.007(2) 0.002(2)
C75 0.018(3) 0.019(3) 0.034(3) 0.008(2) 0.008(2) 0.006(2)
C76 0.041(4) 0.020(3) 0.035(3) 0.000(3) 0.019(3) 0.005(3)
C77 0.043(4) 0.023(3) 0.047(4) 0.011(3) 0.012(3) 0.003(3)
C78 0.031(3) 0.022(3) 0.032(3) 0.013(2) 0.011(3) 0.000(2)
C79 0.035(3) 0.030(3) 0.028(3) 0.003(3) 0.008(3) -0.006(3)
C80 0.024(3) 0.017(3) 0.030(3) 0.009(2) 0.003(2) -0.001(2)
C81 0.030(3) 0.030(3) 0.037(4) 0.010(3) 0.009(3) 0.000(3)
C82 0.037(4) 0.040(4) 0.041(4) 0.016(3) 0.008(3) 0.000(3)
C83 0.034(4) 0.041(4) 0.061(5) 0.031(4) 0.003(3) 0.003(3)
C84 0.047(4) 0.025(3) 0.069(6) 0.021(4) 0.008(4) 0.004(3)
C85 0.042(4) 0.031(4) 0.047(4) 0.013(3) -0.005(3) 0.003(3)
C86 0.022(3) 0.023(3) 0.040(4) 0.014(3) 0.001(3) 0.000(2)
C87 0.027(3) 0.023(3) 0.032(3) 0.007(3) 0.010(2) 0.000(2)
C88 0.021(3) 0.015(2) 0.018(3) 0.003(2) 0.007(2) -0.002(2)
C89 0.023(3) 0.017(3) 0.020(3) 0.000(2) 0.005(2) -0.010(2)
C90 0.017(3) 0.019(3) 0.027(3) 0.000(2) -0.001(2) 0.002(2)
C91 0.016(2) 0.023(3) 0.019(3) 0.006(2) 0.004(2) -0.003(2)
C92 0.036(4) 0.031(3) 0.036(4) 0.011(3) 0.017(3) 0.008(3)
C93 0.033(3) 0.031(3) 0.035(3) 0.014(3) 0.015(3) 0.001(3)
C94 0.026(3) 0.022(3) 0.026(3) 0.002(2) 0.002(2) -0.001(2)
C95 0.022(3) 0.017(3) 0.027(3) 0.005(2) 0.006(2) -0.003(2)
C96 0.023(3) 0.021(3) 0.026(3) 0.001(2) 0.002(2) -0.003(2)
C97 0.038(4) 0.035(4) 0.051(4) 0.000(3) 0.018(3) 0.001(3)
C98 0.040(4) 0.035(4) 0.064(5) 0.007(4) 0.022(4) -0.002(3)
C99 0.042(4) 0.031(3) 0.043(4) 0.004(3) 0.023(3) 0.002(3)
C100 0.054(4) 0.028(3) 0.031(3) 0.004(3) 0.021(3) 0.000(3)
C101 0.046(4) 0.033(3) 0.035(4) 0.007(3) 0.024(3) -0.003(3)
C102 0.033(3) 0.019(3) 0.029(3) 0.003(2) 0.009(3) 0.000(2)
C103 0.023(3) 0.023(3) 0.030(3) -0.001(2) 0.013(2) -0.001(2)
C104 0.018(3) 0.015(2) 0.022(3) 0.000(2) 0.008(2) -0.001(2)
C105 0.024(3) 0.017(3) 0.018(3) 0.006(2) 0.008(2) 0.005(2)
C106 0.032(3) 0.020(3) 0.026(3) 0.003(2) 0.012(2) -0.007(2)
C107 0.044(4) 0.042(4) 0.038(4) 0.008(3) 0.017(3) 0.003(3)
C108 0.032(3) 0.033(4) 0.047(4) 0.017(3) 0.018(3) 0.006(3)
C109 0.037(4) 0.033(3) 0.035(4) 0.008(3) 0.017(3) 0.007(3)
C110 0.021(3) 0.035(3) 0.036(3) 0.006(3) 0.015(3) -0.001(3)
C111 0.041(4) 0.046(4) 0.046(4) 0.011(3) 0.017(3) 0.006(3)
C112 0.045(4) 0.033(4) 0.054(5) 0.013(3) 0.024(4) 0.009(3)
C113 0.031(3) 0.026(3) 0.036(3) 0.000(3) 0.014(3) -0.002(3)
C114 0.067(5) 0.040(4) 0.036(4) 0.010(3) 0.026(4) 0.004(4)
C115 0.058(5) 0.029(3) 0.044(4) 0.002(3) 0.039(4) -0.004(3)
C116 0.042(4) 0.035(4) 0.064(5) 0.010(4) 0.031(4) -0.003(3)
C117 0.037(4) 0.033(4) 0.044(4) 0.011(3) 0.021(3) 0.005(3)
C118 0.034(3) 0.022(3) 0.023(3) 0.006(2) 0.010(2) -0.007(2)
C119 0.023(3) 0.019(3) 0.024(3) 0.004(2) 0.013(2) -0.003(2)
C120 0.028(3) 0.019(3) 0.016(3) -0.002(2) 0.006(2) 0.000(2)
C121 0.026(3) 0.022(3) 0.024(3) 0.006(2) 0.006(2) -0.009(2)
C122 0.025(3) 0.021(3) 0.024(3) 0.002(2) 0.009(2) -0.005(2)
C123 0.021(3) 0.029(3) 0.029(3) 0.007(2) 0.009(2) -0.001(2)
C124 0.030(3) 0.029(3) 0.028(3) 0.004(3) 0.008(2) -0.004(3)
C125 0.027(3) 0.043(4) 0.040(4) 0.011(3) 0.008(3) 0.003(3)
C126 0.046(4) 0.042(4) 0.037(4) 0.005(3) 0.019(3) 0.003(3)
C127 0.050(4) 0.036(4) 0.020(3) 0.001(3) 0.004(3) -0.006(3)
C128 0.035(4) 0.039(4) 0.035(4) 0.009(3) 0.013(3) 0.001(3)

loop_
_atom_type_symbol
_atom_type_description
_atom_type_scat_dispersion_real
_atom_type_scat_dispersion_imag
_atom_type_scat_source
C C 0.0033 0.0016 'International Tables Vol C Tables 4.2.6.8 and 6.1.1.4'
H H 0.0000 0.0000 'International Tables Vol C Tables 4.2.6.8 and 6.1.1.4'
N N 0.0061 0.0033 'International Tables Vol C Tables 4.2.6.8 and 6.1.1.4'
O O 0.0106 0.0060 'International Tables Vol C Tables 4.2.6.8 and 6.1.1.4'
S S 0.1246 0.1234 'International Tables Vol C Tables 4.2.6.8 and 6.1.1.4'
Cl Cl 0.1484 0.1585 'International Tables Vol C Tables 4.2.6.8 and 6.1.1.4'
Zn Zn 0.2839 1.4301 'International Tables Vol C Tables 4.2.6.8 and 6.1.1.4'
Cu Cu 0.3201 1.2651 'International Tables Vol C Tables 4.2.6.8 and 6.1.1.4'

loop_
_geom_angle_atom_site_label_1
_geom_angle_atom_site_label_2
_geom_angle_atom_site_label_3
_geom_angle
N23 Zn1 N2 174.45(19)
N23 Zn1 O22 87.54(18)
N2 Zn1 O22 97.79(17)
N23 Zn1 O2 99.50(18)
N2 Zn1 O2 79.10(17)
O22 Zn1 O2 89.48(17)
N23 Zn1 O1 94.09(18)
N2 Zn1 O1 87.53(17)
O22 Zn1 O1 89.35(17)
O2 Zn1 O1 166.30(17)
N23 Zn1 O23 79.53(18)
N2 Zn1 O23 95.12(17)
O22 Zn1 O23 167.06(16)
O2 Zn1 O23 92.26(16)
O1 Zn1 O23 91.93(17)
N4 Zn2 N1 108.98(19)
N4 Zn2 S2 86.57(14)
N1 Zn2 S2 122.06(15)
N4 Zn2 S1 123.30(14)
N1 Zn2 S1 86.45(14)
S2 Zn2 S1 131.28(6)
N5 Zn3 N8 171.88(18)
N5 Zn3 O7 98.51(17)
N8 Zn3 O7 87.78(17)
N5 Zn3 O8 94.08(17)
N8 Zn3 O8 79.68(17)
O7 Zn3 O8 167.41(16)
N5 Zn3 O4 86.59(17)
N8 Zn3 O4 98.54(17)
O7 Zn3 O4 90.58(16)
O8 Zn3 O4 90.15(16)
N5 Zn3 O5 80.01(16)
N8 Zn3 O5 94.92(16)
O7 Zn3 O5 90.10(16)
O8 Zn3 O5 92.10(16)
O4 Zn3 O5 166.54(15)
N7 Zn4 N10 113.25(19)
N7 Zn4 S4 126.30(14)
N10 Zn4 S4 86.19(14)
N7 Zn4 S3 85.78(14)
N10 Zn4 S3 125.02(15)
S4 Zn4 S3 124.41(6)
N14 Zn5 N11 176.65(18)
N14 Zn5 O13 86.43(17)
N11 Zn5 O13 96.33(17)
N14 Zn5 O14 79.71(16)
N11 Zn5 O14 97.50(17)
O13 Zn5 O14 166.14(15)
N14 Zn5 O10 95.62(17)
N11 Zn5 O10 86.19(17)
O13 Zn5 O10 92.35(16)
O14 Zn5 O10 89.55(16)
N14 Zn5 O11 98.80(17)
N11 Zn5 O11 79.37(17)
O13 Zn5 O11 89.20(16)
O14 Zn5 O11 92.38(16)
O10 Zn5 O11 165.56(15)
N16 Zn6 N13 107.99(19)
N16 Zn6 S5 125.48(14)
N13 Zn6 S5 85.80(14)
N16 Zn6 S6 86.46(14)
N13 Zn6 S6 125.03(14)
S5 Zn6 S6 128.62(6)
N17 Zn7 N20 172.66(19)
N17 Zn7 O19 100.27(18)
N20 Zn7 O19 86.21(18)
N17 Zn7 O17 79.79(17)
N20 Zn7 O17 96.99(18)
O19 Zn7 O17 89.21(18)
N17 Zn7 O16 86.88(17)
N20 Zn7 O16 96.78(18)
O19 Zn7 O16 88.64(19)
O17 Zn7 O16 165.89(16)
N17 Zn7 O20 94.32(18)
N20 Zn7 O20 79.18(18)
O19 Zn7 O20 165.39(17)
O17 Zn7 O20 92.56(17)
O16 Zn7 O20 93.03(18)
N19 Zn8 N22 111.60(19)
N19 Zn8 S8 135.12(16)
N22 Zn8 S8 86.05(14)
N19 Zn8 S7 85.26(14)
N22 Zn8 S7 125.63(15)
S8 Zn8 S7 118.42(6)
C9 S1 Zn2 94.62(19)
C24 S2 Zn2 94.92(18)
C41 S3 Zn4 95.5(2)
C56 S4 Zn4 96.17(18)
C73 S5 Zn6 96.07(19)
C88 S6 Zn6 94.42(19)
C104 S7 Zn8 96.01(19)
C120 S8 Zn8 96.0(2)
C10 O1 Zn1 126.0(4)
C8 O2 Zn1 111.4(4)
C7 O3 C6 116.8(4)
C23 O4 Zn3 127.1(4)
C25 O5 Zn3 109.2(3)
C27 O6 C26 114.3(5)
C42 O7 Zn3 127.2(4)
C40 O8 Zn3 109.6(4)
C38 O9 C39 114.3(4)
C55 O10 Zn5 126.9(4)
C57 O11 Zn5 109.9(3)
C59 O12 C58 116.3(4)
C74 O13 Zn5 127.8(3)
C72 O14 Zn5 109.4(3)
C70 O15 C71 115.3(4)
C87 O16 Zn7 128.2(4)
C89 O17 Zn7 109.6(3)
C91 O18 C90 114.4(4)
C103 O19 Zn7 128.5(4)
C105 O20 Zn7 112.2(3)
C107 O21 C106 118.2(5)
C119 O22 Zn1 126.6(4)
C121 O23 Zn1 109.9(3)
C123 O24 C122 114.6(4)
C8 N1 N2 111.7(4)
C8 N1 Zn2 130.2(4)
N2 N1 Zn2 118.1(3)
C9 N2 N1 115.3(5)
C9 N2 Zn1 131.3(4)
N1 N2 Zn1 113.3(3)
C10 N3 C9 128.3(5)
C25 N4 N5 109.3(4)
C25 N4 Zn2 131.0(4)
N5 N4 Zn2 119.7(3)
C24 N5 N4 112.9(4)
C24 N5 Zn3 132.2(4)
N4 N5 Zn3 114.1(3)
C23 N6 C24 127.4(5)
C40 N7 N8 110.3(4)
C40 N7 Zn4 130.0(4)
N8 N7 Zn4 119.7(3)
C41 N8 N7 114.2(5)
C41 N8 Zn3 131.2(4)
N7 N8 Zn3 114.3(3)
C42 N9 C41 127.1(5)
C57 N10 N11 111.9(5)
C57 N10 Zn4 130.3(4)
N11 N10 Zn4 117.8(3)
C56 N11 N10 115.7(4)
C56 N11 Zn5 132.2(4)
N10 N11 Zn5 112.1(3)
C55 N12 C56 128.4(5)
C72 N13 N14 112.2(4)
C72 N13 Zn6 128.2(4)
N14 N13 Zn6 119.2(3)
C73 N14 N13 114.5(4)
C73 N14 Zn5 132.1(4)
N13 N14 Zn5 113.5(3)
C74 N15 C73 128.2(5)
C89 N16 N17 110.1(4)
C89 N16 Zn6 130.2(4)
N17 N16 Zn6 119.7(3)
C88 N17 N16 113.5(4)
C88 N17 Zn7 132.5(4)
N16 N17 Zn7 113.6(3)
C87 N18 C88 127.6(5)
C105 N19 N20 113.3(4)
C105 N19 Zn8 127.0(4)
N20 N19 Zn8 119.6(3)
C104 N20 N19 114.5(5)
C104 N20 Zn7 132.0(4)
N19 N20 Zn7 113.1(3)
C103 N21 C104 125.3(4)
C121 N22 N23 110.6(5)
C121 N22 Zn8 130.6(4)
N23 N22 Zn8 118.8(3)
C120 N23 N22 115.9(5)
C120 N23 Zn1 129.5(4)
N22 N23 Zn1 114.5(3)
C119 N24 C120 127.9(5)
C2 C1 C6 119.1(6)
C1 C2 C3 118.5(6)
C4 C3 C2 122.4(6)
C4 C3 Cl1 119.8(6)
C2 C3 Cl1 117.6(6)
C3 C4 C5 118.2(6)
C4 C5 C6 119.8(6)
C1 C6 C5 121.7(6)
C1 C6 O3 122.6(5)
C5 C6 O3 115.7(5)
O3 C7 C8 111.1(4)
O2 C8 N1 124.4(5)
O2 C8 C7 119.6(5)
N1 C8 C7 116.0(5)
N2 C9 N3 118.6(5)
N2 C9 S1 125.5(4)
N3 C9 S1 115.9(4)
O1 C10 N3 128.2(6)
O1 C10 C11 117.9(5)
N3 C10 C11 113.8(5)
C12 C11 C16 119.1(6)
C12 C11 C10 125.3(6)
C16 C11 C10 115.5(6)
C11 C12 C13 122.6(7)
C12 C13 C14 118.3(7)
C15 C14 C13 120.3(6)
C14 C15 C16 120.9(7)
C15 C16 C11 118.7(6)
C22 C17 C18 121.9(6)
C17 C18 C19 119.2(6)
C20 C19 C18 119.0(6)
C19 C20 C21 121.1(7)
C22 C21 C20 119.1(7)
C17 C22 C21 119.7(6)
C17 C22 C23 124.0(5)
C21 C22 C23 116.3(6)
O4 C23 N6 127.1(5)
O4 C23 C22 118.0(5)
N6 C23 C22 114.9(5)
N5 C24 N6 118.8(5)
N5 C24 S2 125.8(4)
N6 C24 S2 115.3(4)
O5 C25 N4 127.1(5)
O5 C25 C26 120.5(5)
N4 C25 C26 112.2(5)
O6 C26 C25 109.1(5)
C32 C27 C28 121.2(6)
C32 C27 O6 123.3(6)
C28 C27 O6 115.5(5)
C27 C28 C29 121.5(6)
C28 C29 C30 116.3(7)
C31 C30 C29 122.4(6)
C31 C30 Cl8 120.1(6)
C29 C30 Cl8 117.5(6)
C30 C31 C32 120.4(7)
C27 C32 C31 118.2(6)
C34 C33 C38 121.2(6)
C33 C34 C35 118.8(6)
C36 C35 C34 122.2(6)
C36 C35 Cl3 118.3(5)
C34 C35 Cl3 119.5(5)
C35 C36 C37 119.1(6)
C38 C37 C36 118.9(6)
O9 C38 C37 123.3(5)
O9 C38 C33 116.9(5)
C37 C38 C33 119.8(6)
O9 C39 C40 108.0(4)
O8 C40 N7 125.8(5)
O8 C40 C39 121.2(5)
N7 C40 C39 113.0(4)
N8 C41 N9 119.2(5)
N8 C41 S3 124.7(5)
N9 C41 S3 116.0(4)
O7 C42 N9 127.2(5)
O7 C42 C43 117.7(5)
N9 C42 C43 115.1(5)
C48 C43 C44 120.9(6)
C48 C43 C42 117.5(5)
C44 C43 C42 121.6(5)
C43 C44 C45 118.9(6)
C46 C45 C44 118.5(6)
C47 C46 C45 121.6(6)
C46 C47 C48 119.8(6)
C43 C48 C47 120.3(6)
C50 C49 C54 117.5(6)
C51 C50 C49 122.3(7)
C52 C51 C50 119.0(7)
C51 C52 C53 121.0(7)
C54 C53 C52 120.8(7)
C53 C54 C49 119.3(6)
C53 C54 C55 121.0(6)
C49 C54 C55 119.5(6)
O10 C55 N12 127.1(5)
O10 C55 C54 115.7(5)
N12 C55 C54 117.3(5)
N11 C56 N12 119.1(5)
N11 C56 S4 124.2(4)
N12 C56 S4 116.7(4)
O11 C57 N10 126.5(5)
O11 C57 C58 120.1(5)
N10 C57 C58 113.3(5)
O12 C58 C57 107.4(4)
C60 C59 O12 124.5(5)
C60 C59 C64 122.4(6)
O12 C59 C64 113.1(5)
C59 C60 C61 120.4(6)
C62 C61 C60 120.7(6)
C61 C62 C63 120.6(6)
C61 C62 Cl2 122.2(5)
C63 C62 Cl2 117.1(5)
C64 C63 C62 118.0(6)
C63 C64 C59 117.9(6)
C70 C65 C66 121.2(8)
C67 C66 C65 117.3(9)
C66 C67 C68 122.2(8)
C66 C67 Cl5 118.2(6)
C68 C67 Cl5 119.5(6)
C67 C68 C69 121.9(7)
C70 C69 C68 116.4(7)
C69 C70 C65 121.0(7)
C69 C70 O15 123.9(6)
C65 C70 O15 115.1(6)
O15 C71 C72 108.3(4)
O14 C72 N13 125.2(5)
O14 C72 C71 119.9(5)
N13 C72 C71 114.9(5)
N14 C73 N15 119.7(5)
N14 C73 S5 124.2(4)
N15 C73 S5 116.1(4)
O13 C74 N15 125.7(5)
O13 C74 C75 118.4(5)
N15 C74 C75 115.9(5)
C80 C75 C76 118.9(5)
C80 C75 C74 123.0(5)
C76 C75 C74 117.9(5)
C75 C76 C77 122.1(6)
C78 C77 C76 117.7(6)
C77 C78 C79 121.2(6)
C78 C79 C80 119.5(6)
C75 C80 C79 120.2(5)
C82 C81 C86 120.4(6)
C81 C82 C83 119.7(7)
C84 C83 C82 120.3(7)
C83 C84 C85 120.1(7)
C86 C85 C84 120.3(7)
C85 C86 C81 119.1(6)
C85 C86 C87 118.9(6)
C81 C86 C87 121.8(6)
O16 C87 N18 125.2(6)
O16 C87 C86 116.8(5)
N18 C87 C86 118.0(5)
N17 C88 N18 119.3(5)
N17 C88 S6 125.8(4)
N18 C88 S6 114.9(4)
O17 C89 N16 126.5(5)
O17 C89 C90 117.6(5)
N16 C89 C90 115.8(5)
O18 C90 C89 112.4(4)
C92 C91 O18 117.1(5)
C92 C91 C96 121.5(5)
O18 C91 C96 121.3(5)
C91 C92 C93 119.1(6)
C94 C93 C92 119.0(6)
C95 C94 C93 122.5(6)
C95 C94 Cl4 118.2(5)
C93 C94 Cl4 119.3(5)
C94 C95 C96 120.2(6)
C95 C96 C91 117.5(5)
C98 C97 C102 122.5(7)
C97 C98 C99 117.9(7)
C98 C99 C100 123.0(6)
C99 C100 C101 118.4(7)
C102 C101 C100 117.2(7)
C97 C102 C101 120.5(6)
C97 C102 C103 119.4(6)
C101 C102 C103 119.8(6)
O19 C103 N21 127.1(5)
O19 C103 C102 116.5(5)
N21 C103 C102 116.4(5)
N20 C104 N21 120.1(5)
N20 C104 S7 124.5(4)
N21 C104 S7 115.4(4)
O20 C105 N19 122.3(5)
O20 C105 C106 119.8(5)
N19 C105 C106 117.9(5)
O21 C106 C105 108.6(5)
C108 C107 O21 126.6(7)
C108 C107 C112 118.5(6)
O21 C107 C112 114.9(6)
C107 C108 C109 121.8(6)
C110 C109 C108 117.3(6)
C111 C110 C109 125.5(6)
C111 C110 Cl7 115.5(5)
C109 C110 Cl7 118.9(5)
C110 C111 C112 115.4(7)
C107 C112 C111 121.1(7)
C118 C113 C114 121.0(7)
C115 C114 C113 119.8(7)
C116 C115 C114 119.7(6)
C117 C116 C115 121.4(7)
C116 C117 C118 119.9(7)
C113 C118 C117 118.2(6)
C113 C118 C119 122.6(6)
C117 C118 C119 119.0(5)
O22 C119 N24 127.0(5)
O22 C119 C118 116.2(5)
N24 C119 C118 116.7(5)
N23 C120 N24 120.7(5)
N23 C120 S8 122.9(4)
N24 C120 S8 116.4(4)
O23 C121 N22 125.5(5)
O23 C121 C122 119.8(5)
N22 C121 C122 114.7(5)
O24 C122 C121 108.5(4)
C124 C123 C128 120.4(6)
C124 C123 O24 125.1(6)
C128 C123 O24 114.5(5)
C123 C124 C125 117.9(6)
C126 C125 C124 121.5(6)
C127 C126 C125 120.0(6)
C127 C126 Cl6 121.2(6)
C125 C126 Cl6 118.8(6)
C126 C127 C128 120.2(6)
C127 C128 C123 120.0(6)

loop_
_geom_bond_atom_site_label_1
_geom_bond_atom_site_label_2
_geom_bond_distance
Zn1 N23 1.988(5)
Zn1 N2 2.010(5)
Zn1 O22 2.045(4)
Zn1 O2 2.046(4)
Zn1 O1 2.051(4)
Zn1 O23 2.061(4)
Zn2 N4 1.939(4)
Zn2 N1 1.980(5)
Zn2 S2 2.2301(17)
Zn2 S1 2.2358(18)
Zn3 N5 1.985(4)
Zn3 N8 1.990(4)
Zn3 O7 2.038(4)
Zn3 O8 2.053(4)
Zn3 O4 2.073(4)
Zn3 O5 2.076(4)
Zn4 N7 1.966(4)
Zn4 N10 1.968(5)
Zn4 S4 2.2331(18)
Zn4 S3 2.2434(18)
Zn5 N14 2.004(5)
Zn5 N11 2.035(5)
Zn5 O13 2.062(4)
Zn5 O14 2.068(4)
Zn5 O10 2.071(4)
Zn5 O11 2.071(4)
Zn6 N16 1.949(4)
Zn6 N13 1.975(4)
Zn6 S5 2.2289(16)
Zn6 S6 2.2552(17)
Zn7 N17 1.999(4)
Zn7 N20 2.003(5)
Zn7 O19 2.033(4)
Zn7 O17 2.036(4)
Zn7 O16 2.052(4)
Zn7 O20 2.055(4)
Zn8 N19 1.973(5)
Zn8 N22 1.979(5)
Zn8 S8 2.2405(17)
Zn8 S7 2.2514(18)
Cl1 C3 1.753(7)
Cl2 C62 1.763(7)
Cl3 C35 1.764(7)
Cl4 C94 1.776(6)
Cl5 C67 1.761(7)
Cl6 C126 1.771(7)
Cl7 C110 1.776(6)
Cl8 C30 1.766(7)
S1 C9 1.733(6)
S2 C24 1.733(5)
S3 C41 1.721(6)
S4 C56 1.713(6)
S5 C73 1.732(5)
S6 C88 1.746(5)
S7 C104 1.726(5)
S8 C120 1.752(6)
O1 C10 1.206(7)
O2 C8 1.244(7)
O3 C7 1.404(6)
O3 C6 1.438(7)
O4 C23 1.221(7)
O5 C25 1.247(6)
O6 C27 1.400(7)
O6 C26 1.408(7)
O7 C42 1.232(7)
O8 C40 1.253(6)
O9 C38 1.379(7)
O9 C39 1.438(7)
O10 C55 1.249(7)
O11 C57 1.254(7)
O12 C59 1.401(7)
O12 C58 1.420(6)
O13 C74 1.240(7)
O14 C72 1.288(7)
O15 C70 1.391(7)
O15 C71 1.426(7)
O16 C87 1.279(7)
O17 C89 1.289(6)
O18 C91 1.393(6)
O18 C90 1.410(7)
O19 C103 1.254(7)
O20 C105 1.273(7)
O21 C107 1.386(8)
O21 C106 1.408(7)
O22 C119 1.235(7)
O23 C121 1.263(7)
O24 C123 1.390(7)
O24 C122 1.444(7)
N1 C8 1.350(7)
N1 N2 1.396(6)
N2 C9 1.286(7)
N3 C10 1.351(8)
N3 C9 1.412(7)
N4 C25 1.359(7)
N4 N5 1.435(6)
N5 C24 1.291(7)
N6 C23 1.340(7)
N6 C24 1.430(7)
N7 C40 1.354(7)
N7 N8 1.397(6)
N8 C41 1.315(7)
N9 C42 1.361(7)
N9 C41 1.428(7)
N10 C57 1.326(7)
N10 N11 1.422(6)
N11 C56 1.295(7)
N12 C55 1.352(8)
N12 C56 1.405(7)
N13 C72 1.323(7)
N13 N14 1.407(6)
N14 C73 1.308(7)
N15 C74 1.378(7)
N15 C73 1.386(7)
N16 C89 1.312(7)
N16 N17 1.431(6)
N17 C88 1.294(7)
N18 C87 1.351(7)
N18 C88 1.450(7)
N19 C105 1.339(7)
N19 N20 1.412(6)
N20 C104 1.302(7)
N21 C103 1.351(7)
N21 C104 1.441(7)
N22 C121 1.347(7)
N22 N23 1.407(6)
N23 C120 1.311(7)
N24 C119 1.325(7)
N24 C120 1.387(7)
C1 C2 1.349(9)
C1 C6 1.380(8)
C2 C3 1.437(9)
C3 C4 1.351(10)
C4 C5 1.376(9)
C5 C6 1.397(8)
C7 C8 1.540(8)
C10 C11 1.516(8)
C11 C12 1.373(9)
C11 C16 1.413(9)
C12 C13 1.385(9)
C13 C14 1.408(10)
C14 C15 1.374(11)
C15 C16 1.408(9)
C17 C22 1.365(9)
C17 C18 1.400(9)
C18 C19 1.407(9)
C19 C20 1.376(10)
C20 C21 1.419(10)
C21 C22 1.392(9)
C22 C23 1.524(8)
C25 C26 1.525(8)
C27 C32 1.371(9)
C27 C28 1.385(9)
C28 C29 1.387(9)
C29 C30 1.408(10)
C30 C31 1.355(10)
C31 C32 1.401(9)
C33 C34 1.364(9)
C33 C38 1.393(8)
C34 C35 1.376(9)
C35 C36 1.363(9)
C36 C37 1.420(8)
C37 C38 1.381(8)
C39 C40 1.534(7)
C42 C43 1.532(8)
C43 C48 1.364(8)
C43 C44 1.393(8)
C44 C45 1.407(9)
C45 C46 1.399(9)
C46 C47 1.351(9)
C47 C48 1.390(9)
C49 C50 1.389(9)
C49 C54 1.425(9)
C50 C51 1.382(10)
C51 C52 1.350(10)
C52 C53 1.389(10)
C53 C54 1.371(9)
C54 C55 1.495(8)
C57 C58 1.528(7)
C59 C60 1.334(8)
C59 C64 1.407(9)
C60 C61 1.390(8)
C61 C62 1.329(9)
C62 C63 1.455(9)
C63 C64 1.399(9)
C65 C70 1.379(10)
C65 C66 1.395(12)
C66 C67 1.329(12)
C67 C68 1.352(11)
C68 C69 1.401(10)
C69 C70 1.355(9)
C71 C72 1.525(7)
C74 C75 1.501(7)
C75 C80 1.383(8)
C75 C76 1.399(8)
C76 C77 1.404(9)
C77 C78 1.389(9)
C78 C79 1.404(8)
C79 C80 1.409(8)
C81 C82 1.381(9)
C81 C86 1.396(9)
C82 C83 1.411(10)
C83 C84 1.340(11)
C84 C85 1.420(10)
C85 C86 1.377(9)
C86 C87 1.474(8)
C89 C90 1.520(8)
C91 C92 1.373(8)
C91 C96 1.411(8)
C92 C93 1.400(9)
C93 C94 1.382(9)
C94 C95 1.341(8)
C95 C96 1.408(8)
C97 C98 1.356(10)
C97 C102 1.369(9)
C98 C99 1.372(11)
C99 C100 1.393(10)
C100 C101 1.422(9)
C101 C102 1.420(9)
C102 C103 1.498(8)
C105 C106 1.478(8)
C107 C108 1.360(10)
C107 C112 1.402(10)
C108 C109 1.386(9)
C109 C110 1.368(9)
C110 C111 1.344(10)
C111 C112 1.430(10)
C113 C118 1.378(9)
C113 C114 1.399(9)
C114 C115 1.390(11)
C115 C116 1.377(11)
C116 C117 1.368(9)
C117 C118 1.433(9)
C118 C119 1.492(7)
C121 C122 1.503(7)
C123 C124 1.373(8)
C123 C128 1.385(9)
C124 C125 1.378(9)
C125 C126 1.375(10)
C126 C127 1.342(10)
C127 C128 1.372(9)

loop_
_platon_squeeze_void_nr
_platon_squeeze_void_average_x
_platon_squeeze_void_average_y
_platon_squeeze_void_average_z
_platon_squeeze_void_volume
_platon_squeeze_void_count_electrons
_platon_squeeze_void_content
1 -0.082 0.197 -0.008 5028 1567 ' '
